data_4027425
loop_
_publ_author_name
'Navamoney Arulsamy'
'D. Scott Bohle'
'Carla L. Holman'
'Inna Perepichka'

_publ_section_title
;
 E versus Z Diazeniumdiolation of Acetoacetate-Derived Carbanions
;
_journal_name_full 'Journal of Organic Chemistry'
_journal_page_first 7313
_journal_page_last 7318
_journal_paper_doi 10.1021/jo301025k
_journal_volume 77
_journal_year 2012
_chemical_formula_moiety 'C5 H6 N2 O5, 2(C4 H12 N), C H4 O, 3(H2 O)'
_chemical_formula_sum 'C14 H40 N4 O9'
_chemical_formula_weight 408.50
_chemical_name_systematic
; 
 Bis(tetramethylammonium) Methylbutenoate-2-hydroxylate-3-diazeniumdiolate
trihydrate methanolate 
;
_space_group_IT_number 14
_symmetry_cell_setting monoclinic
_symmetry_space_group_name_Hall '-P 2yn'
_symmetry_space_group_name_H-M 'P 1 21/n 1'
_atom_sites_solution_hydrogens geom
_atom_sites_solution_primary direct
_atom_sites_solution_secondary difmap
_audit_creation_method SHELXL-97
_cell_angle_alpha 90.00
_cell_angle_beta 92.384(1)
_cell_angle_gamma 90.00
_cell_formula_units_Z 4
_cell_length_a 8.6034(1)
_cell_length_b 8.8273(1)
_cell_length_c 29.7562(3)
_cell_measurement_reflns_used 9949
_cell_measurement_temperature 150(2)
_cell_measurement_theta_max 34.98
_cell_measurement_theta_min 2.41
_cell_volume 2257.87(4)
_computing_cell_refinement 'Bruker SAINT'
_computing_data_collection 'Bruker APEX2'
_computing_data_reduction 'Bruker SAINT'
_computing_molecular_graphics 'Bruker SHELXTL'
_computing_publication_material 'Bruker SHELXTL'
_computing_structure_refinement 'SHELXL-97 (Sheldrick, 2008)'
_computing_structure_solution 'SHELXS-97 (Sheldrick, 2008)'
_diffrn_ambient_temperature 150(2)
_diffrn_measured_fraction_theta_full 0.999
_diffrn_measured_fraction_theta_max 0.999
_diffrn_measurement_device_type 'Bruker APEX-II CCD'
_diffrn_measurement_method '\f and \w scans'
_diffrn_radiation_monochromator graphite
_diffrn_radiation_source 'fine-focus sealed tube'
_diffrn_radiation_type MoK\a
_diffrn_radiation_wavelength 0.71073
_diffrn_reflns_av_R_equivalents 0.0711
_diffrn_reflns_av_sigmaI/netI 0.0551
_diffrn_reflns_limit_h_max 13
_diffrn_reflns_limit_h_min -13
_diffrn_reflns_limit_k_max 13
_diffrn_reflns_limit_k_min -12
_diffrn_reflns_limit_l_max 46
_diffrn_reflns_limit_l_min -44
_diffrn_reflns_number 37041
_diffrn_reflns_theta_full 33.73
_diffrn_reflns_theta_max 33.73
_diffrn_reflns_theta_min 2.41
_exptl_absorpt_coefficient_mu 0.099
_exptl_absorpt_correction_T_max 0.983
_exptl_absorpt_correction_T_min 0.945
_exptl_absorpt_correction_type multi-scan
_exptl_absorpt_process_details 'SADABS (Bruker AXS Inc., 2008)'
_exptl_crystal_colour colourless
_exptl_crystal_density_diffrn 1.202
_exptl_crystal_description rectangular
_exptl_crystal_F_000 896
_exptl_crystal_size_max 0.437
_exptl_crystal_size_mid 0.374
_exptl_crystal_size_min 0.188
_refine_diff_density_max 0.733
_refine_diff_density_min -0.539
_refine_diff_density_rms 0.047
_refine_ls_extinction_method none
_refine_ls_goodness_of_fit_ref 0.926
_refine_ls_hydrogen_treatment refall
_refine_ls_matrix_type full
_refine_ls_number_parameters 404
_refine_ls_number_reflns 9014
_refine_ls_number_restraints 0
_refine_ls_restrained_S_all 0.926
_refine_ls_R_factor_all 0.0801
_refine_ls_R_factor_gt 0.0462
_refine_ls_shift/su_max 0.001
_refine_ls_shift/su_mean 0.000
_refine_ls_structure_factor_coef Fsqd
_refine_ls_weighting_details 'calc w=1/[\s^2^(Fo^2^)+(0.0675P)^2^+0.0000P] where P=(Fo^2^+2Fc^2^)/3'
_refine_ls_weighting_scheme calc
_refine_ls_wR_factor_gt 0.1129
_refine_ls_wR_factor_ref 0.1248
_reflns_number_gt 5691
_reflns_number_total 9014
_reflns_threshold_expression >2sigma(I)
_cod_data_source_file jo301025k_si_001.cif
_cod_data_source_block na36a
_cod_database_code 4027425

loop_
_symmetry_equiv_pos_as_xyz
'x, y, z'
'-x+1/2, y+1/2, -z+1/2'
'-x, -y, -z'
'x-1/2, -y-1/2, z-1/2'

loop_
_atom_site_label
_atom_site_type_symbol
_atom_site_fract_x
_atom_site_fract_y
_atom_site_fract_z
_atom_site_U_iso_or_equiv
_atom_site_adp_type
_atom_site_occupancy
_atom_site_symmetry_multiplicity
_atom_site_calc_flag
C1 C 0.90889(17) 0.86811(16) 0.45976(4) 0.0364(3) Uani 1 1 d
H1A H 0.955(3) 0.960(3) 0.4545(7) 0.094(7) Uiso 1 1 d
H1B H 0.976(3) 0.797(2) 0.4716(7) 0.079(6) Uiso 1 1 d
H1C H 0.840(3) 0.869(2) 0.4841(7) 0.085(6) Uiso 1 1 d
C2 C 0.82854(11) 0.81095(11) 0.41680(3) 0.02258(18) Uani 1 1 d
O1 O 0.84514(9) 0.88860(8) 0.38172(2) 0.03002(17) Uani 1 1 d
C3 C 0.74291(11) 0.67665(10) 0.41624(3) 0.01959(17) Uani 1 1 d
N1 N 0.66784(9) 0.63301(9) 0.37412(2) 0.01828(15) Uani 1 1 d
N2 N 0.74654(10) 0.55181(10) 0.34721(3) 0.02405(17) Uani 1 1 d
O2 O 0.52345(8) 0.67584(9) 0.36437(2) 0.02746(16) Uani 1 1 d
O3 O 0.67192(10) 0.51522(9) 0.31017(2) 0.03090(17) Uani 1 1 d
C4 C 0.72792(12) 0.57609(11) 0.45359(3) 0.02345(19) Uani 1 1 d
O4 O 0.77600(11) 0.59519(10) 0.49228(2) 0.0400(2) Uani 1 1 d
C5 C 0.64111(19) 0.33704(16) 0.47700(5) 0.0428(3) Uani 1 1 d
H5A H 0.592(2) 0.252(2) 0.4627(6) 0.060(5) Uiso 1 1 d
H5B H 0.589(2) 0.377(2) 0.5008(7) 0.073(6) Uiso 1 1 d
H5C H 0.741(2) 0.3057(18) 0.4872(5) 0.052(4) Uiso 1 1 d
N3 N 0.15109(10) 0.42020(9) 0.38185(3) 0.02393(17) Uani 1 1 d
C6 C 0.14139(16) 0.58908(14) 0.38525(6) 0.0434(3) Uani 1 1 d
H6A H 0.2252(19) 0.6293(17) 0.3670(5) 0.046(4) Uiso 1 1 d
H6B H 0.1508(18) 0.6076(18) 0.4161(6) 0.048(4) Uiso 1 1 d
H6C H 0.035(2) 0.622(2) 0.3760(6) 0.060(5) Uiso 1 1 d
C7 C 0.02679(13) 0.34853(14) 0.40845(4) 0.0293(2) Uani 1 1 d
H7A H 0.0376(16) 0.2424(17) 0.4055(5) 0.039(4) Uiso 1 1 d
H7B H -0.0710(16) 0.3823(15) 0.3970(4) 0.032(3) Uiso 1 1 d
H7C H 0.0439(17) 0.3758(16) 0.4402(5) 0.039(4) Uiso 1 1 d
C8 C 0.30688(13) 0.36856(17) 0.39965(4) 0.0368(3) Uani 1 1 d
H8A H 0.3831(18) 0.4167(16) 0.3832(5) 0.040(4) Uiso 1 1 d
H8B H 0.3095(17) 0.2590(18) 0.3944(5) 0.042(4) Uiso 1 1 d
H8C H 0.3157(18) 0.3943(17) 0.4300(5) 0.045(4) Uiso 1 1 d
C9 C 0.12921(15) 0.37609(14) 0.33369(4) 0.0322(2) Uani 1 1 d
H9A H 0.2109(17) 0.4198(16) 0.3171(5) 0.040(4) Uiso 1 1 d
H9B H 0.0270(18) 0.4149(16) 0.3232(5) 0.039(4) Uiso 1 1 d
H9C H 0.1407(16) 0.2648(17) 0.3327(5) 0.038(3) Uiso 1 1 d
N4 N 0.63854(9) 0.09690(9) 0.29585(3) 0.02128(16) Uani 1 1 d
C10 C 0.63266(16) -0.06751(12) 0.28398(4) 0.0316(2) Uani 1 1 d
H10A H 0.6805(16) -0.0763(15) 0.2559(5) 0.034(3) Uiso 1 1 d
H10B H 0.529(2) -0.0951(17) 0.2834(5) 0.045(4) Uiso 1 1 d
H10C H 0.6851(17) -0.1230(17) 0.3071(5) 0.039(4) Uiso 1 1 d
C11 C 0.80340(12) 0.14794(12) 0.29890(4) 0.0266(2) Uani 1 1 d
H11A H 0.8039(15) 0.2561(16) 0.3066(4) 0.032(3) Uiso 1 1 d
H11B H 0.8484(15) 0.1312(15) 0.2714(5) 0.031(3) Uiso 1 1 d
H11C H 0.8606(17) 0.0894(15) 0.3227(4) 0.036(3) Uiso 1 1 d
C12 C 0.56783(18) 0.11981(17) 0.34028(4) 0.0409(3) Uani 1 1 d
H12A H 0.5785(18) 0.2270(19) 0.3468(5) 0.048(4) Uiso 1 1 d
H12B H 0.6313(18) 0.0611(18) 0.3628(5) 0.049(4) Uiso 1 1 d
H12C H 0.464(2) 0.0858(17) 0.3369(5) 0.047(4) Uiso 1 1 d
C13 C 0.55010(14) 0.18622(13) 0.26060(4) 0.0323(2) Uani 1 1 d
H13A H 0.5567(17) 0.2910(17) 0.2694(5) 0.039(4) Uiso 1 1 d
H13B H 0.4462(17) 0.1464(16) 0.2598(4) 0.037(4) Uiso 1 1 d
H13C H 0.5949(17) 0.1702(16) 0.2320(5) 0.038(4) Uiso 1 1 d
C14 C 0.45030(17) 0.94228(14) 0.44668(4) 0.0352(3) Uani 1 1 d
H14A H 0.522(2) 1.015(2) 0.4340(6) 0.064(5) Uiso 1 1 d
H14B H 0.520(2) 0.880(2) 0.4663(7) 0.074(6) Uiso 1 1 d
H14C H 0.379(2) 0.991(2) 0.4655(6) 0.063(5) Uiso 1 1 d
O6 O 0.36835(11) 0.85388(12) 0.41563(4) 0.0523(3) Uani 1 1 d
H6 H 0.438(2) 0.806(2) 0.3991(6) 0.071(6) Uiso 1 1 d
O5 O 0.65217(9) 0.44580(9) 0.44152(2) 0.03078(17) Uani 1 1 d
O1W O 0.37336(11) 0.61947(10) 0.27690(3) 0.03435(19) Uani 1 1 d
H1D H 0.332(2) 0.706(2) 0.2806(5) 0.054(5) Uiso 1 1 d
H1E H 0.446(2) 0.6083(19) 0.2948(6) 0.054(5) Uiso 1 1 d
O2W O 0.13543(12) -0.00101(9) 0.36754(3) 0.03413(18) Uani 1 1 d
H2A H 0.048(2) -0.0378(19) 0.3725(5) 0.051(5) Uiso 1 1 d
H2B H 0.204(2) -0.0513(19) 0.3836(6) 0.051(4) Uiso 1 1 d
O3W O 0.22802(11) 0.90481(10) 0.28346(3) 0.0378(2) Uani 1 1 d
H3A H 0.1898(19) 0.9672(19) 0.2646(5) 0.048(4) Uiso 1 1 d
H3B H 0.1955(18) 0.9332(18) 0.3091(6) 0.046(4) Uiso 1 1 d

loop_
_atom_site_aniso_label
_atom_site_aniso_U_11
_atom_site_aniso_U_22
_atom_site_aniso_U_33
_atom_site_aniso_U_23
_atom_site_aniso_U_13
_atom_site_aniso_U_12
C1 0.0404(7) 0.0393(6) 0.0288(5) -0.0069(4) -0.0069(5) -0.0120(5)
C2 0.0203(4) 0.0256(4) 0.0216(4) -0.0028(3) -0.0025(3) 0.0006(3)
O1 0.0320(4) 0.0278(4) 0.0297(4) 0.0063(3) -0.0050(3) -0.0057(3)
C3 0.0193(4) 0.0247(4) 0.0145(3) -0.0017(3) -0.0022(3) -0.0005(3)
N1 0.0175(4) 0.0211(3) 0.0162(3) -0.0003(3) -0.0007(3) 0.0005(3)
N2 0.0272(4) 0.0258(4) 0.0191(3) -0.0031(3) 0.0002(3) 0.0042(3)
O2 0.0182(3) 0.0405(4) 0.0233(3) -0.0066(3) -0.0040(3) 0.0059(3)
O3 0.0399(4) 0.0327(4) 0.0197(3) -0.0091(3) -0.0031(3) 0.0038(3)
C4 0.0212(4) 0.0305(5) 0.0186(4) 0.0019(3) 0.0000(3) -0.0023(4)
O4 0.0510(5) 0.0510(5) 0.0174(3) 0.0047(3) -0.0065(3) -0.0135(4)
C5 0.0486(8) 0.0391(7) 0.0402(7) 0.0183(5) -0.0046(6) -0.0096(6)
N3 0.0192(4) 0.0241(4) 0.0283(4) -0.0058(3) -0.0007(3) 0.0008(3)
C6 0.0291(6) 0.0247(5) 0.0767(10) -0.0157(6) 0.0081(6) -0.0029(4)
C7 0.0241(5) 0.0360(6) 0.0279(5) 0.0007(4) 0.0042(4) 0.0019(4)
C8 0.0204(5) 0.0543(8) 0.0353(6) -0.0085(5) -0.0033(4) 0.0086(5)
C9 0.0379(6) 0.0351(6) 0.0235(5) 0.0013(4) -0.0001(4) -0.0076(5)
N4 0.0213(4) 0.0203(4) 0.0224(4) -0.0004(3) 0.0023(3) -0.0003(3)
C10 0.0392(6) 0.0197(5) 0.0360(6) -0.0007(4) 0.0021(5) -0.0049(4)
C11 0.0226(5) 0.0271(5) 0.0300(5) 0.0052(4) -0.0026(4) -0.0032(4)
C12 0.0407(7) 0.0494(7) 0.0336(6) -0.0037(5) 0.0156(5) 0.0060(6)
C13 0.0280(6) 0.0294(5) 0.0386(6) 0.0050(4) -0.0099(4) -0.0003(4)
C14 0.0463(7) 0.0340(6) 0.0252(5) -0.0054(4) 0.0023(5) -0.0022(5)
O6 0.0330(5) 0.0587(6) 0.0641(6) -0.0373(5) -0.0111(4) 0.0136(4)
O5 0.0350(4) 0.0301(4) 0.0267(3) 0.0085(3) -0.0049(3) -0.0095(3)
O1W 0.0343(5) 0.0351(4) 0.0326(4) -0.0055(3) -0.0116(3) -0.0009(4)
O2W 0.0339(5) 0.0305(4) 0.0382(4) 0.0049(3) 0.0033(4) -0.0038(4)
O3W 0.0433(5) 0.0376(5) 0.0323(4) 0.0033(3) -0.0001(4) 0.0107(4)

loop_
_atom_type_symbol
_atom_type_description
_atom_type_scat_dispersion_real
_atom_type_scat_dispersion_imag
_atom_type_scat_source
C C 0.0033 0.0016 'International Tables Vol C Tables 4.2.6.8 and 6.1.1.4'
H H 0.0000 0.0000 'International Tables Vol C Tables 4.2.6.8 and 6.1.1.4'
N N 0.0061 0.0033 'International Tables Vol C Tables 4.2.6.8 and 6.1.1.4'
O O 0.0106 0.0060 'International Tables Vol C Tables 4.2.6.8 and 6.1.1.4'

loop_
_geom_angle_atom_site_label_1
_geom_angle_atom_site_label_2
_geom_angle_atom_site_label_3
_geom_angle
C2 C1 H1A 109.6(13)
C2 C1 H1B 110.9(13)
H1A C1 H1B 113.5(19)
C2 C1 H1C 111.3(13)
H1A C1 H1C 114.3(19)
H1B C1 H1C 96.6(17)
O1 C2 C3 121.97(8)
O1 C2 C1 116.99(9)
C3 C2 C1 121.02(9)
C2 C3 C4 125.57(8)
C2 C3 N1 117.11(8)
C4 C3 N1 117.29(8)
N2 N1 O2 122.51(7)
N2 N1 C3 117.53(8)
O2 N1 C3 119.96(7)
N1 N2 O3 114.44(8)
O4 C4 O5 120.37(9)
O4 C4 C3 127.54(9)
O5 C4 C3 112.08(8)
O5 C5 H5A 104.0(10)
O5 C5 H5B 110.8(12)
H5A C5 H5B 115.4(16)
O5 C5 H5C 110.2(10)
H5A C5 H5C 106.9(14)
H5B C5 H5C 109.3(16)
C9 N3 C8 109.71(9)
C9 N3 C6 108.68(10)
C8 N3 C6 109.40(10)
C9 N3 C7 109.50(8)
C8 N3 C7 109.53(9)
C6 N3 C7 110.01(9)
N3 C6 H6A 106.1(9)
N3 C6 H6B 103.8(10)
H6A C6 H6B 116.2(13)
N3 C6 H6C 109.1(10)
H6A C6 H6C 115.6(13)
H6B C6 H6C 105.3(14)
N3 C7 H7A 107.1(9)
N3 C7 H7B 108.7(8)
H7A C7 H7B 111.7(12)
N3 C7 H7C 108.9(9)
H7A C7 H7C 108.8(11)
H7B C7 H7C 111.5(11)
N3 C8 H8A 108.3(9)
N3 C8 H8B 105.7(9)
H8A C8 H8B 110.1(12)
N3 C8 H8C 107.8(9)
H8A C8 H8C 111.5(13)
H8B C8 H8C 113.2(12)
N3 C9 H9A 109.0(9)
N3 C9 H9B 106.9(8)
H9A C9 H9B 111.2(12)
N3 C9 H9C 106.3(8)
H9A C9 H9C 108.0(12)
H9B C9 H9C 115.3(12)
C11 N4 C12 109.14(9)
C11 N4 C10 109.36(8)
C12 N4 C10 109.27(9)
C11 N4 C13 109.84(8)
C12 N4 C13 109.63(9)
C10 N4 C13 109.59(8)
N4 C10 H10A 106.0(8)
N4 C10 H10B 106.6(9)
H10A C10 H10B 114.5(12)
N4 C10 H10C 108.8(9)
H10A C10 H10C 112.8(12)
H10B C10 H10C 107.9(13)
N4 C11 H11A 107.7(8)
N4 C11 H11B 109.1(8)
H11A C11 H11B 111.2(11)
N4 C11 H11C 109.2(8)
H11A C11 H11C 110.1(11)
H11B C11 H11C 109.5(11)
N4 C12 H12A 105.8(9)
N4 C12 H12B 107.1(9)
H12A C12 H12B 109.2(13)
N4 C12 H12C 106.4(9)
H12A C12 H12C 114.3(13)
H12B C12 H12C 113.5(13)
N4 C13 H13A 107.1(8)
N4 C13 H13B 105.7(8)
H13A C13 H13B 113.8(12)
N4 C13 H13C 109.4(8)
H13A C13 H13C 111.2(12)
H13B C13 H13C 109.4(12)
O6 C14 H14A 115.2(10)
O6 C14 H14B 111.3(11)
H14A C14 H14B 102.3(15)
O6 C14 H14C 109.0(10)
H14A C14 H14C 111.2(15)
H14B C14 H14C 107.4(15)
C14 O6 H6 107.6(12)
C4 O5 C5 114.64(9)
H1D O1W H1E 109.8(16)
H2A O2W H2B 107.5(16)
H3A O3W H3B 105.6(15)

loop_
_geom_bond_atom_site_label_1
_geom_bond_atom_site_label_2
_geom_bond_distance
C1 C2 1.5143(14)
C1 H1A 0.92(2)
C1 H1B 0.91(2)
C1 H1C 0.96(2)
C2 O1 1.2617(12)
C2 C3 1.3955(13)
C3 C4 1.4324(13)
C3 N1 1.4382(11)
N1 N2 1.2878(11)
N1 O2 1.3192(10)
N2 O3 1.2934(10)
C4 O4 1.2187(11)
C4 O5 1.3627(12)
C5 O5 1.4331(13)
C5 H5A 0.954(19)
C5 H5B 0.92(2)
C5 H5C 0.944(17)
N3 C9 1.4896(13)
N3 C8 1.4919(14)
N3 C6 1.4967(14)
N3 C7 1.4968(14)
C6 H6A 0.986(16)
C6 H6B 0.932(17)
C6 H6C 0.988(19)
C7 H7A 0.946(15)
C7 H7B 0.943(14)
C7 H7C 0.981(14)
C8 H8A 0.936(15)
C8 H8B 0.980(16)
C8 H8C 0.931(15)
C9 H9A 0.957(15)
C9 H9B 0.983(15)
C9 H9C 0.988(15)
N4 C11 1.4873(13)
N4 C12 1.4918(14)
N4 C10 1.4940(13)
N4 C13 1.4948(13)
C10 H10A 0.951(14)
C10 H10B 0.921(17)
C10 H10C 0.944(15)
C11 H11A 0.982(14)
C11 H11B 0.932(14)
C11 H11C 0.991(14)
C12 H12A 0.970(17)
C12 H12B 0.992(16)
C12 H12C 0.948(16)
C13 H13A 0.962(15)
C13 H13B 0.960(14)
C13 H13C 0.958(15)
C14 O6 1.3805(14)
C14 H14A 0.98(2)
C14 H14B 0.99(2)
C14 H14C 0.952(19)
O6 H6 0.90(2)
O1W H1D 0.849(18)
O1W H1E 0.809(18)
O2W H2A 0.838(18)
O2W H2B 0.865(18)
O3W H3A 0.844(17)
O3W H3B 0.861(17)

loop_
_geom_hbond_atom_site_label_D
_geom_hbond_atom_site_label_H
_geom_hbond_atom_site_label_A
_geom_hbond_distance_DH
_geom_hbond_distance_HA
_geom_hbond_distance_DA
_geom_hbond_angle_DHA
_geom_hbond_site_symmetry_A
O6 H6 O2 0.90(2) 1.73(2) 2.5973(12) 162.2(18) .
O1W H1D O3W 0.849(18) 1.976(19) 2.8225(13) 174.8(16) .
O1W H1E O2 0.809(18) 2.229(18) 2.9000(10) 140.6(16) .
O1W H1E O3 0.809(18) 2.144(18) 2.8658(12) 148.7(16) .
O2W H2A O1 0.838(18) 1.892(19) 2.7300(12) 176.6(17) 1_445
O2W H2B O6 0.865(18) 1.871(18) 2.7323(14) 173.8(16) 1_545
O3W H3A O1W 0.844(17) 1.889(17) 2.7290(12) 173.3(16) 2
O3W H3B O2W 0.861(17) 1.924(18) 2.7839(13) 176.7(15) 1_565

loop_
_geom_torsion_atom_site_label_1
_geom_torsion_atom_site_label_2
_geom_torsion_atom_site_label_3
_geom_torsion_atom_site_label_4
_geom_torsion
O2 N1 N2 O3 -0.44(13)
O4 C4 O5 C5 -2.18(16)
C1 C2 O2 C3 -68.58(16)
